data_7040425
loop_
_publ_author_name
'Borup, Mette Andersen'
'Blichfeld, Anders Bank'
'Madsen, Solveig R\/ogild'
'Iversen, Bo Brummerstedt'

_publ_section_title
;
 High-pressure single crystal X-ray diffraction study of thermoelectric
 ZnSb and \b-Zn4Sb3.
;
_journal_issue 38
_journal_name_full 'Dalton transactions (Cambridge, England : 2003)'
_journal_page_first 15097
_journal_page_last 15103
_journal_paper_doi 10.1039/c6dt02323a
_journal_volume 45
_journal_year 2016
_chemical_formula_moiety 'Sb30 Zn38.42'
_chemical_formula_sum 'Sb30 Zn38.42'
_chemical_formula_weight 6164.02
_chemical_name_systematic 'Zinc antimonide'
_space_group_crystal_system trigonal
_space_group_IT_number 167
_space_group_name_Hall '-R 3 2"c'
_space_group_name_H-M_alt 'R -3 c'
_symmetry_space_group_name_Hall '-R 3 2"c'
_symmetry_space_group_name_H-M 'R -3 c :H'
_audit_creation_date 2016-05-16
_audit_creation_method
;
Olex2 1.2
(compiled 2016.02.19 svn.r3266 for OlexSys, GUI svn.r5155)
;
_audit_update_record
;
2016-07-11 deposited with the CCDC.
2016-08-22 downloaded from the CCDC.
;
_cell_angle_alpha 90
_cell_angle_beta 90
_cell_angle_gamma 120
_cell_formula_units_Z 1
_cell_length_a 12.1314(12)
_cell_length_b 12.1314(12)
_cell_length_c 12.3509(13)
_cell_measurement_pressure 1120000(20000)
_cell_measurement_reflns_used 873
_cell_measurement_temperature 296(2)
_cell_measurement_theta_max 21.844
_cell_measurement_theta_min 4.019
_cell_volume 1574.2(3)
_computing_cell_refinement 'SAINT v8.34A (Bruker, 2013)'
_computing_data_reduction 'SAINT v8.34A (Bruker, 2013)'
_computing_molecular_graphics 'Olex2 (Dolomanov et al., 2009)'
_computing_publication_material 'Olex2 (Dolomanov et al., 2009)'
_computing_structure_refinement 'ShelXL (Sheldrick, 2015)'
_diffrn_ambient_temperature 296.15
_diffrn_measured_fraction_theta_full 0.956
_diffrn_measured_fraction_theta_max 0.890
_diffrn_measurement_device_type 'Bruker APEX-II CCD'
_diffrn_measurement_method '\f and \w scans'
_diffrn_radiation_type AgK\a
_diffrn_radiation_wavelength 0.56086
_diffrn_reflns_av_R_equivalents 0.1074
_diffrn_reflns_av_unetI/netI 0.0506
_diffrn_reflns_Laue_measured_fraction_full 0.956
_diffrn_reflns_Laue_measured_fraction_max 0.890
_diffrn_reflns_limit_h_max 15
_diffrn_reflns_limit_h_min -16
_diffrn_reflns_limit_k_max 13
_diffrn_reflns_limit_k_min -14
_diffrn_reflns_limit_l_max 16
_diffrn_reflns_limit_l_min -16
_diffrn_reflns_number 4028
_diffrn_reflns_point_group_measured_fraction_full 0.956
_diffrn_reflns_point_group_measured_fraction_max 0.890
_diffrn_reflns_theta_full 19.665
_diffrn_reflns_theta_max 22.014
_diffrn_reflns_theta_min 2.650
_diffrn_standards_number 0
_exptl_absorpt_coefficient_mu 14.163
_exptl_absorpt_correction_T_max 0.7447
_exptl_absorpt_correction_T_min 0.6273
_exptl_absorpt_correction_type multi-scan
_exptl_absorpt_process_details
;
SADABS-2012/1 (Bruker,2012) was used for absorption correction.
wR2(int) was 0.1211 before and 0.0681 after correction.
The Ratio of minimum to maximum transmission is 0.8424.
The \l/2 correction factor is 0.0015.
;
_exptl_crystal_colour 'metallic grayish gray'
_exptl_crystal_colour_lustre metallic
_exptl_crystal_colour_modifier grayish
_exptl_crystal_colour_primary gray
_exptl_crystal_density_diffrn 6.502
_exptl_crystal_description irregular
_exptl_crystal_F_000 2683
_exptl_crystal_size_max 0.06
_exptl_crystal_size_mid 0.03
_exptl_crystal_size_min 0.015
_refine_diff_density_max 1.884
_refine_diff_density_min -1.138
_refine_diff_density_rms 0.338
_refine_ls_extinction_method none
_refine_ls_goodness_of_fit_ref 1.026
_refine_ls_hydrogen_treatment undef
_refine_ls_matrix_type full
_refine_ls_number_parameters 32
_refine_ls_number_reflns 396
_refine_ls_number_restraints 1
_refine_ls_restrained_S_all 1.025
_refine_ls_R_factor_all 0.0523
_refine_ls_R_factor_gt 0.0309
_refine_ls_shift/su_max 0.000
_refine_ls_shift/su_mean 0.000
_refine_ls_structure_factor_coef Fsqd
_refine_ls_weighting_details 'w=1/[\s^2^(Fo^2^)+(0.0264P)^2^] where P=(Fo^2^+2Fc^2^)/3'
_refine_ls_weighting_scheme calc
_refine_ls_wR_factor_gt 0.0555
_refine_ls_wR_factor_ref 0.0612
_reflns_Friedel_coverage 0.000
_reflns_number_gt 298
_reflns_number_total 396
_reflns_threshold_expression 'I > 2\s(I)'
_cod_data_source_file c6dt02323a2.cif
_cod_data_source_block Zn4Sb3_SiO_P3
_cod_depositor_comments
;Adding full bibliography for 7040405--7040434.cif.

 Adding full bibliography for 7040405--7040434.cif.
;
_cod_original_cell_volume 1574.2(4)
_cod_database_code 7040425
_shelx_space_group_comment
;
The symmetry employed for this shelxl refinement is uniquely defined
by the following loop, which should always be used as a source of
symmetry information in preference to the above space-group names.
They are only intended as comments.
;
_olex2_refinement_description
;
1. Uiso/Uaniso restraints and constraints
Uiso(Zn2) = Uiso(Zn3) = Uiso(Zn4)
2. Others
 1*[Sof(Zn1)]+1*[Sof(Zn2)]+1*[Sof(Zn3)]+1*[Sof(Zn4)]=1.068 with esd of 0.002
;

loop_
_space_group_symop_operation_xyz
'x, y, z'
'-y, x-y, z'
'-x+y, -x, z'
'y, x, -z+1/2'
'x-y, -y, -z+1/2'
'-x, -x+y, -z+1/2'
'x+2/3, y+1/3, z+1/3'
'-y+2/3, x-y+1/3, z+1/3'
'-x+y+2/3, -x+1/3, z+1/3'
'y+2/3, x+1/3, -z+5/6'
'x-y+2/3, -y+1/3, -z+5/6'
'-x+2/3, -x+y+1/3, -z+5/6'
'x+1/3, y+2/3, z+2/3'
'-y+1/3, x-y+2/3, z+2/3'
'-x+y+1/3, -x+2/3, z+2/3'
'y+1/3, x+2/3, -z+7/6'
'x-y+1/3, -y+2/3, -z+7/6'
'-x+1/3, -x+y+2/3, -z+7/6'
'-x, -y, -z'
'y, -x+y, -z'
'x-y, x, -z'
'-y, -x, z-1/2'
'-x+y, y, z-1/2'
'x, x-y, z-1/2'
'-x+2/3, -y+1/3, -z+1/3'
'y+2/3, -x+y+1/3, -z+1/3'
'x-y+2/3, x+1/3, -z+1/3'
'-y+2/3, -x+1/3, z-1/6'
'-x+y+2/3, y+1/3, z-1/6'
'x+2/3, x-y+1/3, z-1/6'
'-x+1/3, -y+2/3, -z+2/3'
'y+1/3, -x+y+2/3, -z+2/3'
'x-y+1/3, x+2/3, -z+2/3'
'-y+1/3, -x+2/3, z+1/6'
'-x+y+1/3, y+2/3, z+1/6'
'x+1/3, x-y+2/3, z+1/6'

loop_
_atom_site_label
_atom_site_type_symbol
_atom_site_fract_x
_atom_site_fract_y
_atom_site_fract_z
_atom_site_U_iso_or_equiv
_atom_site_adp_type
_atom_site_occupancy
_atom_site_site_symmetry_order
_atom_site_calc_flag
_atom_site_refinement_flags_posn
_atom_site_refinement_flags_adp
_atom_site_refinement_flags_occupancy
_atom_site_disorder_assembly
_atom_site_disorder_group
Sb1 Sb 0.64334(7) 0.0000 0.2500 0.0158(3) Uani 1 2 d S T P . .
Sb2 Sb 0.6667 0.3333 0.19709(7) 0.0155(3) Uani 1 3 d S T P . .
Zn1 Zn 0.83173(12) 0.25412(12) 0.23658(9) 0.0245(4) Uani 0.920(5) 1 d . . . A 1
Zn2 Zn 0.786(5) 0.248(5) 0.295(4) 0.048(5) Uiso 0.031(3) 1 d . . . A 2
Zn3 Zn 0.903(3) 0.393(3) 0.2429(19) 0.048(5) Uiso 0.055(3) 1 d . . . A 2
Zn4 Zn 0.773(2) 0.197(2) 0.0885(17) 0.048(5) Uiso 0.062(3) 1 d . . . A 2

loop_
_atom_site_aniso_label
_atom_site_aniso_U_11
_atom_site_aniso_U_22
_atom_site_aniso_U_33
_atom_site_aniso_U_23
_atom_site_aniso_U_13
_atom_site_aniso_U_12
Sb1 0.0172(4) 0.0132(5) 0.0158(4) 0.0000(3) -0.00002(15) 0.0066(2)
Sb2 0.0165(4) 0.0165(4) 0.0137(4) 0.000 0.000 0.0082(2)
Zn1 0.0195(8) 0.0254(8) 0.0298(7) -0.0030(5) -0.0029(5) 0.0123(7)

loop_
_atom_type_symbol
_atom_type_description
_atom_type_scat_dispersion_real
_atom_type_scat_dispersion_imag
_atom_type_scat_source
Sb Sb -1.0547 1.0104 'International Tables Vol C Tables 4.2.6.8 and 6.1.1.4'
Zn Zn 0.3242 0.9375 'International Tables Vol C Tables 4.2.6.8 and 6.1.1.4'

loop_
_geom_angle_atom_site_label_1
_geom_angle_atom_site_label_2
_geom_angle_atom_site_label_3
_geom_angle
_geom_angle_site_symmetry_1
_geom_angle_site_symmetry_3
Zn1 Sb1 Zn1 126.42(7) 32 30_445
Zn2 Sb1 Zn2 134.0(12) 30_445 .
Zn2 Sb1 Zn2 106(2) 32 30_445
Zn2 Sb1 Zn2 134.0(12) 32 5
Zn2 Sb1 Zn2 171(2) . 5
Zn2 Sb1 Zn2 53(2) 32 .
Zn2 Sb1 Zn2 53(2) 30_445 5
Zn2 Sb1 Zn3 42.0(13) 32 3_665
Zn2 Sb1 Zn3 143.8(13) 30_445 32
Zn2 Sb1 Zn3 40.6(13) 5 30_445
Zn2 Sb1 Zn3 68.1(12) 30_445 3_665
Zn2 Sb1 Zn3 139.1(13) 5 32
Zn2 Sb1 Zn3 68.1(13) 32 4_545
Zn2 Sb1 Zn3 38.6(13) 32 32
Zn2 Sb1 Zn3 42.0(13) 30_445 4_545
Zn2 Sb1 Zn3 40.6(13) . 32
Zn2 Sb1 Zn3 38.6(13) 30_445 30_445
Zn2 Sb1 Zn3 139.1(13) . 30_445
Zn2 Sb1 Zn3 143.8(13) 32 30_445
Zn2 Sb1 Zn4 141.5(14) 30_445 25_655
Zn2 Sb1 Zn4 103.4(13) 32 25_655
Zn2 Sb1 Zn4 141.5(14) 32 35_645
Zn2 Sb1 Zn4 103.4(13) 30_445 35_645
Zn3 Sb1 Zn2 116.2(13) 4_545 .
Zn3 Sb1 Zn2 116.2(13) 3_665 5
Zn3 Sb1 Zn2 73.2(12) 3_665 .
Zn3 Sb1 Zn2 73.2(12) 4_545 5
Zn3 Sb1 Zn3 103.0(8) 3_665 30_445
Zn3 Sb1 Zn3 79.3(10) 3_665 32
Zn3 Sb1 Zn3 79.3(10) 4_545 30_445
Zn3 Sb1 Zn3 177.6(12) 30_445 32
Zn3 Sb1 Zn3 103.0(8) 4_545 32
Zn3 Sb1 Zn3 45.1(12) 4_545 3_665
Zn4 Sb1 Zn2 53.8(13) 35_645 5
Zn4 Sb1 Zn2 116.9(12) 35_645 .
Zn4 Sb1 Zn2 53.8(13) 25_655 .
Zn4 Sb1 Zn2 116.9(12) 25_655 5
Zn4 Sb1 Zn3 70.9(8) 25_655 32
Zn4 Sb1 Zn3 169.7(8) 35_645 3_665
Zn4 Sb1 Zn3 169.7(8) 25_655 4_545
Zn4 Sb1 Zn3 106.9(8) 35_645 32
Zn4 Sb1 Zn3 124.7(8) 35_645 4_545
Zn4 Sb1 Zn3 106.9(8) 25_655 30_445
Zn4 Sb1 Zn3 124.7(8) 25_655 3_665
Zn4 Sb1 Zn3 70.9(8) 35_645 30_445
Zn4 Sb1 Zn4 65.6(11) 25_655 35_645
Sb2 Sb2 Zn4 62.2(4) 16_544 .
Sb2 Sb2 Zn4 62.2(4) 16_544 2_655
Zn1 Sb2 Sb2 100.55(3) 2_655 16_544
Zn1 Sb2 Sb2 100.55(3) 3_665 16_544
Zn1 Sb2 Sb2 100.55(3) . 16_544
Zn1 Sb2 Zn1 116.724(19) 3_665 2_655
Zn1 Sb2 Zn1 116.723(19) . 2_655
Zn1 Sb2 Zn1 116.724(19) . 3_665
Zn2 Sb2 Sb2 119.4(13) 3_665 16_544
Zn2 Sb2 Sb2 119.4(13) 2_655 16_544
Zn2 Sb2 Sb2 119.4(13) . 16_544
Zn2 Sb2 Zn2 97.9(17) . 2_655
Zn2 Sb2 Zn2 97.9(17) 3_665 2_655
Zn2 Sb2 Zn2 97.9(17) . 3_665
Zn2 Sb2 Zn3 76.7(14) 2_655 .
Zn2 Sb2 Zn3 76.7(14) 3_665 2_655
Zn2 Sb2 Zn3 39.5(14) 3_665 3_665
Zn2 Sb2 Zn3 76.7(14) . 3_665
Zn2 Sb2 Zn3 133.4(13) 2_655 3_665
Zn2 Sb2 Zn3 39.5(14) 2_655 2_655
Zn2 Sb2 Zn3 133.4(13) . 2_655
Zn2 Sb2 Zn3 39.5(14) . .
Zn2 Sb2 Zn3 133.4(13) 3_665 .
Zn2 Sb2 Zn4 57.9(13) . .
Zn2 Sb2 Zn4 57.9(13) 2_655 2_655
Zn2 Sb2 Zn4 136.0(13) 3_665 2_655
Zn2 Sb2 Zn4 119.9(14) 3_665 .
Zn2 Sb2 Zn4 136.0(13) 2_655 .
Zn2 Sb2 Zn4 119.8(14) . 2_655
Zn3 Sb2 Sb2 102.3(5) . 16_544
Zn3 Sb2 Sb2 102.3(5) 2_655 16_544
Zn3 Sb2 Sb2 102.3(5) 3_665 16_544
Zn3 Sb2 Zn3 115.6(4) . 2_655
Zn3 Sb2 Zn3 115.6(4) 3_665 2_655
Zn3 Sb2 Zn3 115.6(4) . 3_665
Zn3 Sb2 Zn4 160.9(7) 2_655 .
Zn3 Sb2 Zn4 160.9(7) 3_665 2_655
Zn3 Sb2 Zn4 80.3(8) . 2_655
Zn3 Sb2 Zn4 61.4(8) . .
Zn3 Sb2 Zn4 80.3(7) 3_665 .
Zn3 Sb2 Zn4 61.4(8) 2_655 2_655
Zn4 Sb2 Zn4 100.0(6) . 2_655
Sb1 Zn1 Sb1 120.53(4) 25_655 .
Sb1 Zn1 Sb1 98.48(4) 33_545 25_655
Sb1 Zn1 Sb1 107.49(4) 33_545 .
Sb1 Zn1 Zn1 116.85(6) 33_545 25_655
Sb2 Zn1 Sb1 124.91(5) . 33_545
Sb2 Zn1 Sb1 113.66(5) . 25_655
Sb2 Zn1 Sb1 93.53(4) . .
Sb2 Zn1 Zn1 117.80(6) . 25_655
Zn1 Zn1 Sb1 60.38(5) 25_655 25_655
Zn1 Zn1 Sb1 60.15(5) 25_655 .
Sb1 Zn2 Sb1 115.8(19) 33_545 .
Sb1 Zn2 Sb2 112.4(18) . 31_655
Sb1 Zn2 Sb2 90.0(15) 33_545 31_655
Sb1 Zn2 Zn3 57.9(12) 33_545 35_645
Sb1 Zn2 Zn3 58.8(12) . 35_645
Sb1 Zn2 Zn4 126(2) 33_545 .
Sb2 Zn2 Sb1 144(2) . 33_545
Sb2 Zn2 Sb1 100.6(16) . .
Sb2 Zn2 Sb2 74.4(14) . 31_655
Sb2 Zn2 Zn3 157(2) . 35_645
Sb2 Zn2 Zn4 68.9(14) . .
Zn2 Zn2 Sb1 60.2(18) 32 .
Zn2 Zn2 Sb1 66(2) 33_545 33_545
Zn2 Zn2 Sb1 118(3) 32 33_545
Zn2 Zn2 Sb1 165(3) 33_545 .
Zn2 Zn2 Sb2 78.3(10) 33_545 .
Zn2 Zn2 Sb2 52.6(15) 33_545 31_655
Zn2 Zn2 Sb2 52.6(15) 32 31_655
Zn2 Zn2 Sb2 78.3(10) 32 .
Zn2 Zn2 Zn2 105(3) 33_545 32
Zn2 Zn2 Zn3 82(3) 32 35_645
Zn2 Zn2 Zn3 118(3) 33_545 35_645
Zn2 Zn2 Zn4 126(3) 33_545 .
Zn2 Zn2 Zn4 129(2) 33_545 25_655
Zn2 Zn2 Zn4 109(3) 32 .
Zn2 Zn2 Zn4 118(2) 32 25_655
Zn3 Zn2 Sb1 75.8(19) . 33_545
Zn3 Zn2 Sb1 143(3) . .
Zn3 Zn2 Sb1 70.4(18) 32 .
Zn3 Zn2 Sb1 72.4(18) 32 33_545
Zn3 Zn2 Sb2 102.1(17) 35_645 31_655
Zn3 Zn2 Sb2 102(2) . 31_655
Zn3 Zn2 Sb2 76(2) . .
Zn3 Zn2 Sb2 122(3) 32 .
Zn3 Zn2 Sb2 59.7(18) 32 31_655
Zn3 Zn2 Zn2 47(3) 32 32
Zn3 Zn2 Zn2 148(2) . 32
Zn3 Zn2 Zn2 97(3) 32 33_545
Zn3 Zn2 Zn2 52(2) . 33_545
Zn3 Zn2 Zn3 44.1(17) 32 35_645
Zn3 Zn2 Zn3 143(3) . 32
Zn3 Zn2 Zn3 127(2) . 35_645
Zn3 Zn2 Zn4 78(2) . .
Zn3 Zn2 Zn4 92(2) 32 25_655
Zn3 Zn2 Zn4 94(3) . 25_655
Zn3 Zn2 Zn4 137(3) 32 .
Zn4 Zn2 Sb1 62.3(13) 25_655 .
Zn4 Zn2 Sb1 66.5(13) . .
Zn4 Zn2 Sb1 69.0(14) 25_655 33_545
Zn4 Zn2 Sb2 135(2) 25_655 .
Zn4 Zn2 Sb2 150(2) 25_655 31_655
Zn4 Zn2 Sb2 142.0(19) . 31_655
Zn4 Zn2 Zn3 107.6(19) . 35_645
Zn4 Zn2 Zn3 48.3(12) 25_655 35_645
Zn4 Zn2 Zn4 66.3(15) 25_655 .
Sb1 Zn3 Sb1 109.6(9) 2_655 25_655
Sb1 Zn3 Sb1 99.0(9) 33_545 25_655
Sb1 Zn3 Sb1 111.1(9) 2_655 33_545
Sb1 Zn3 Zn2 54.0(11) 2_655 29_655
Sb1 Zn3 Zn2 56.3(11) 25_655 29_655
Sb1 Zn3 Zn2 108.8(14) 33_545 29_655
Sb1 Zn3 Zn4 53.6(7) 33_545 9_665
Sb1 Zn3 Zn4 57.8(7) 33_545 25_655
Sb1 Zn3 Zn4 111.8(10) 25_655 9_665
Sb1 Zn3 Zn4 57.7(7) 2_655 9_665
Sb1 Zn3 Zn4 59.6(7) 25_655 25_655
Sb1 Zn3 Zn4 56.4(7) 25_655 .
Sb1 Zn3 Zn4 159.2(12) 2_655 25_655
Sb1 Zn3 Zn4 112.0(11) 33_545 .
Sb1 Zn3 Zn4 136.3(11) 2_655 .
Sb2 Zn3 Sb1 125.6(10) . 33_545
Sb2 Zn3 Sb1 114.8(9) . 25_655
Sb2 Zn3 Sb1 96.7(9) . 2_655
Sb2 Zn3 Zn2 125.3(15) . 29_655
Sb2 Zn3 Zn4 63.3(8) . .
Sb2 Zn3 Zn4 104.0(10) . 25_655
Sb2 Zn3 Zn4 132.4(11) . 9_665
Zn2 Zn3 Sb1 162(2) 33_545 25_655
Zn2 Zn3 Sb1 69.0(17) 33_545 33_545
Zn2 Zn3 Sb1 106(2) . 25_655
Zn2 Zn3 Sb1 144(2) . 2_655
Zn2 Zn3 Sb1 65.6(18) 33_545 2_655
Zn2 Zn3 Sb1 65.6(17) . 33_545
Zn2 Zn3 Sb2 82.9(19) 33_545 .
Zn2 Zn3 Sb2 64.7(19) . .
Zn2 Zn3 Zn2 81(3) . 33_545
Zn2 Zn3 Zn2 162(2) . 29_655
Zn2 Zn3 Zn2 114(2) 33_545 29_655
Zn2 Zn3 Zn3 96(2) 33_545 6_765
Zn2 Zn3 Zn3 133(2) . 6_765
Zn2 Zn3 Zn4 139(2) 33_545 .
Zn2 Zn3 Zn4 110.2(14) 29_655 25_655
Zn2 Zn3 Zn4 50.8(18) 33_545 9_665
Zn2 Zn3 Zn4 74.6(13) 29_655 9_665
Zn2 Zn3 Zn4 111(2) . 9_665
Zn2 Zn3 Zn4 65(2) . .
Zn2 Zn3 Zn4 126(2) 33_545 17_554
Zn2 Zn3 Zn4 127(2) . 17_554
Zn2 Zn3 Zn4 51.5(19) . 25_655
Zn2 Zn3 Zn4 118.7(19) 33_545 25_655
Zn3 Zn3 Sb1 69.3(11) 6_765 33_545
Zn3 Zn3 Sb1 66.8(11) 6_765 25_655
Zn3 Zn3 Sb1 67.4(6) 6_765 2_655
Zn3 Zn3 Sb2 162.5(10) 6_765 .
Zn3 Zn3 Zn2 39.6(14) 6_765 29_655
Zn3 Zn3 Zn4 91.8(7) 6_765 25_655
Zn3 Zn3 Zn4 93.1(16) 6_765 17_554
Zn3 Zn3 Zn4 45.8(11) 6_765 9_665
Zn3 Zn3 Zn4 122.8(14) 6_765 .
Zn4 Zn3 Sb1 69.5(10) 17_554 2_655
Zn4 Zn3 Sb1 159.4(14) 17_554 33_545
Zn4 Zn3 Sb1 63.0(8) 17_554 25_655
Zn4 Zn3 Sb2 73.7(10) 17_554 .
Zn4 Zn3 Zn2 53.8(14) 17_554 29_655
Zn4 Zn3 Zn2 104.2(14) . 29_655
Zn4 Zn3 Zn4 55.5(9) . 25_655
Zn4 Zn3 Zn4 114.2(13) 17_554 25_655
Zn4 Zn3 Zn4 107.7(9) 25_655 9_665
Zn4 Zn3 Zn4 121.4(14) 17_554 9_665
Zn4 Zn3 Zn4 162.1(12) . 9_665
Zn4 Zn3 Zn4 67.6(12) 17_554 .
Sb1 Zn4 Sb1 120.7(8) 25_655 .
Sb1 Zn4 Sb1 93.2(8) 15_654 .
Sb1 Zn4 Sb1 108.6(8) 25_655 15_654
Sb1 Zn4 Sb2 87.3(6) 15_654 16_544
Sb1 Zn4 Sb2 109.2(9) 25_655 16_544
Sb1 Zn4 Sb2 133.7(8) 15_654 .
Sb1 Zn4 Sb2 111.0(9) 25_655 .
Sb1 Zn4 Sb2 126.8(8) . 16_544
Sb1 Zn4 Zn3 168.8(11) 15_654 .
Sb1 Zn4 Zn3 60.3(8) 25_655 .
Sb1 Zn4 Zn4 57.2(5) 25_655 17_554
Sb1 Zn4 Zn4 128.2(12) 15_654 17_554
Sb1 Zn4 Zn4 65.2(9) 25_655 25_655
Sb2 Zn4 Sb1 86.6(6) . .
Sb2 Zn4 Sb2 57.7(4) . 16_544
Zn2 Zn4 Sb1 57.7(12) 25_655 15_654
Zn2 Zn4 Sb1 64.0(13) 25_655 25_655
Zn2 Zn4 Sb1 86.1(14) 25_655 .
Zn2 Zn4 Sb1 151.0(16) . 15_654
Zn2 Zn4 Sb1 57.8(12) . .
Zn2 Zn4 Sb1 87.8(13) . 25_655
Zn2 Zn4 Sb2 166.9(15) 25_655 .
Zn2 Zn4 Sb2 134.9(15) 25_655 16_544
Zn2 Zn4 Sb2 110.3(13) . 16_544
Zn2 Zn4 Sb2 53.2(12) . .
Zn2 Zn4 Zn2 113.7(15) 25_655 .
Zn2 Zn4 Zn3 114.4(15) 25_655 .
Zn2 Zn4 Zn3 37.0(13) . .
Zn2 Zn4 Zn4 80.8(15) . 17_554
Zn2 Zn4 Zn4 53.2(13) . 25_655
Zn2 Zn4 Zn4 118.7(14) 25_655 17_554
Zn2 Zn4 Zn4 60.5(14) 25_655 25_655
Zn3 Zn4 Sb1 94.2(8) . .
Zn3 Zn4 Sb1 62.6(9) 17_554 15_654
Zn3 Zn4 Sb1 68.3(10) 17_554 25_655
Zn3 Zn4 Sb1 155.5(13) 17_554 .
Zn3 Zn4 Sb2 59.8(9) 17_554 16_544
Zn3 Zn4 Sb2 112.3(12) 17_554 .
Zn3 Zn4 Sb2 95.0(9) . 16_544
Zn3 Zn4 Sb2 55.3(7) . .
Zn3 Zn4 Zn2 77.9(16) 17_554 25_655
Zn3 Zn4 Zn2 146.2(19) 17_554 .
Zn3 Zn4 Zn3 109.2(12) 17_554 .
Zn3 Zn4 Zn4 46.0(8) . 17_554
Zn3 Zn4 Zn4 127.3(16) 17_554 25_655
Zn3 Zn4 Zn4 106.5(15) 17_554 18_654
Zn3 Zn4 Zn4 66.3(11) 17_554 17_554
Zn4 Zn4 Sb1 55.6(9) 25_655 .
Zn4 Zn4 Sb1 69.3(9) 18_654 15_654
Zn4 Zn4 Sb1 64.7(9) 18_654 .
Zn4 Zn4 Sb1 111.4(13) 25_655 15_654
Zn4 Zn4 Sb1 174.6(14) 18_654 25_655
Zn4 Zn4 Sb1 138.2(12) 17_554 .
Zn4 Zn4 Sb2 106.4(11) 25_655 .
Zn4 Zn4 Sb2 68.9(7) 18_654 .
Zn4 Zn4 Sb2 161.3(14) 25_655 16_544
Zn4 Zn4 Sb2 59.5(6) 17_554 16_544
Zn4 Zn4 Sb2 61.7(6) 17_554 .
Zn4 Zn4 Sb2 66.0(7) 18_654 16_544
Zn4 Zn4 Zn2 96.2(17) 18_654 .
Zn4 Zn4 Zn2 117.3(14) 18_654 25_655
Zn4 Zn4 Zn3 121.6(13) 18_654 .
Zn4 Zn4 Zn3 66.6(11) 25_655 .
Zn4 Zn4 Zn4 119.74(18) 18_654 17_554
Zn4 Zn4 Zn4 120.2(16) 18_654 25_655
Zn4 Zn4 Zn4 105.5(13) 25_655 17_554

loop_
_geom_bond_atom_site_label_1
_geom_bond_atom_site_label_2
_geom_bond_distance
_geom_bond_site_symmetry_2
Sb1 Zn1 2.7030(12) 32
Sb1 Zn1 2.7030(12) 30_445
Sb1 Zn2 2.54(5) 32
Sb1 Zn2 2.54(5) 30_445
Sb1 Zn2 2.68(5) 5
Sb1 Zn2 2.68(5) .
Sb1 Zn3 2.70(3) 32
Sb1 Zn3 2.66(3) 3_665
Sb1 Zn3 2.66(3) 4_545
Sb1 Zn3 2.70(3) 30_445
Sb1 Zn4 2.64(2) 35_645
Sb1 Zn4 2.64(2) 25_655
Sb2 Sb2 2.8099(16) 16_544
Sb2 Zn1 2.6637(12) .
Sb2 Zn1 2.6637(12) 2_655
Sb2 Zn1 2.6637(12) 3_665
Sb2 Zn2 2.47(5) 3_665
Sb2 Zn2 2.47(5) 2_655
Sb2 Zn2 2.47(5) .
Sb2 Zn3 2.65(3) .
Sb2 Zn3 2.65(3) 3_665
Sb2 Zn3 2.65(3) 2_655
Sb2 Zn4 2.88(2) .
Sb2 Zn4 2.88(2) 2_655
Zn1 Sb1 2.7031(12) 33_545
Zn1 Sb1 2.7703(15) 25_655
Zn1 Zn1 2.751(2) 25_655
Zn2 Sb1 2.54(5) 33_545
Zn2 Sb2 3.04(6) 31_655
Zn2 Zn2 2.35(7) 33_545
Zn2 Zn2 2.35(7) 32
Zn2 Zn3 2.91(6) 35_645
Zn2 Zn3 1.74(6) .
Zn2 Zn3 1.87(6) 32
Zn2 Zn4 2.40(6) 25_655
Zn2 Zn4 2.61(6) .
Zn3 Sb1 2.70(3) 33_545
Zn3 Sb1 2.75(3) 25_655
Zn3 Sb1 2.66(3) 2_655
Zn3 Zn2 1.87(6) 33_545
Zn3 Zn2 2.91(6) 29_655
Zn3 Zn3 2.04(6) 6_765
Zn3 Zn4 2.22(3) 17_554
Zn3 Zn4 3.10(3) 9_665
Zn3 Zn4 2.83(4) .
Zn3 Zn4 3.06(4) 25_655
Zn4 Sb1 2.80(2) 15_654
Zn4 Sb1 2.64(2) 25_655
Zn4 Sb2 2.94(2) 16_544
Zn4 Zn2 2.40(6) 25_655
Zn4 Zn3 2.22(3) 17_554
Zn4 Zn4 2.23(5) 18_654
Zn4 Zn4 2.75(4) 25_655
Zn4 Zn4 2.86(5) 17_554

loop_
_geom_torsion_atom_site_label_1
_geom_torsion_atom_site_label_2
_geom_torsion_atom_site_label_3
_geom_torsion_atom_site_label_4
_geom_torsion
_geom_torsion_site_symmetry_1
_geom_torsion_site_symmetry_4
Sb1 Zn2 Zn3 Sb1 -93(3) 33_545 2_655
Sb1 Zn2 Zn3 Sb1 92.7(12) 33_545 25_655
Sb1 Zn2 Zn3 Sb1 -21(5) . 25_655
Sb1 Zn2 Zn3 Sb1 153(2) . 2_655
Sb1 Zn2 Zn3 Sb1 -114(4) . 33_545
Sb1 Zn2 Zn3 Sb2 -157.1(16) 33_545 .
Sb1 Zn2 Zn3 Sb2 89(4) . .
Sb1 Zn2 Zn3 Zn2 76(9) 33_545 29_655
Sb1 Zn2 Zn3 Zn2 -38(11) . 29_655
Sb1 Zn2 Zn3 Zn2 -71(2) 33_545 33_545
Sb1 Zn2 Zn3 Zn2 175(4) . 33_545
Sb1 Zn2 Zn3 Zn3 -95(5) . 6_765
Sb1 Zn2 Zn3 Zn3 20(3) 33_545 6_765
Sb1 Zn2 Zn3 Zn4 161(2) 33_545 17_554
Sb1 Zn2 Zn3 Zn4 67.2(14) 33_545 25_655
Sb1 Zn2 Zn3 Zn4 -29.0(17) 33_545 9_665
Sb1 Zn2 Zn3 Zn4 47(6) . 17_554
Sb1 Zn2 Zn3 Zn4 -47(3) . 25_655
Sb1 Zn2 Zn3 Zn4 132.0(16) 33_545 .
Sb1 Zn2 Zn3 Zn4 -143(3) . 9_665
Sb1 Zn2 Zn3 Zn4 18(3) . .
Sb2 Zn2 Zn3 Sb1 -6(4) 31_655 2_655
Sb2 Zn2 Zn3 Sb1 64(3) . 2_655
Sb2 Zn2 Zn3 Sb1 -110.2(12) . 25_655
Sb2 Zn2 Zn3 Sb1 179.6(10) 31_655 25_655
Sb2 Zn2 Zn3 Sb1 86.9(15) 31_655 33_545
Sb2 Zn2 Zn3 Sb1 157.1(16) . 33_545
Sb2 Zn2 Zn3 Sb2 -70.2(13) 31_655 .
Sb2 Zn2 Zn3 Zn2 163(7) 31_655 29_655
Sb2 Zn2 Zn3 Zn2 86.2(12) . 33_545
Sb2 Zn2 Zn3 Zn2 16(2) 31_655 33_545
Sb2 Zn2 Zn3 Zn2 -127(8) . 29_655
Sb2 Zn2 Zn3 Zn3 177(2) . 6_765
Sb2 Zn2 Zn3 Zn3 107(3) 31_655 6_765
Sb2 Zn2 Zn3 Zn4 -141(2) 31_655 .
Sb2 Zn2 Zn3 Zn4 -70.9(10) . .
Sb2 Zn2 Zn3 Zn4 -112(2) 31_655 17_554
Sb2 Zn2 Zn3 Zn4 58(2) 31_655 9_665
Sb2 Zn2 Zn3 Zn4 -42(3) . 17_554
Sb2 Zn2 Zn3 Zn4 -136(2) . 25_655
Sb2 Zn2 Zn3 Zn4 128.1(13) . 9_665
Sb2 Zn2 Zn3 Zn4 154(3) 31_655 25_655
Zn2 Zn2 Zn3 Sb1 28(10) 32 2_655
Zn2 Zn2 Zn3 Sb1 71(2) 33_545 33_545
Zn2 Zn2 Zn3 Sb1 121(8) 32 33_545
Zn2 Zn2 Zn3 Sb1 -22(3) 33_545 2_655
Zn2 Zn2 Zn3 Sb1 164(2) 33_545 25_655
Zn2 Zn2 Zn3 Sb1 -146(7) 32 25_655
Zn2 Zn2 Zn3 Sb2 -36(7) 32 .
Zn2 Zn2 Zn3 Sb2 -86.2(12) 33_545 .
Zn2 Zn2 Zn3 Zn2 -163(3) 32 29_655
Zn2 Zn2 Zn3 Zn2 147(8) 33_545 29_655
Zn2 Zn2 Zn3 Zn2 50(7) 32 33_545
Zn2 Zn2 Zn3 Zn3 91(2) 33_545 6_765
Zn2 Zn2 Zn3 Zn3 141(6) 32 6_765
Zn2 Zn2 Zn3 Zn4 -157.1(18) 33_545 .
Zn2 Zn2 Zn3 Zn4 92(7) 32 9_665
Zn2 Zn2 Zn3 Zn4 -107(7) 32 .
Zn2 Zn2 Zn3 Zn4 -78(8) 32 17_554
Zn2 Zn2 Zn3 Zn4 41.8(14) 33_545 9_665
Zn2 Zn2 Zn3 Zn4 138(3) 33_545 25_655
Zn2 Zn2 Zn3 Zn4 -172(8) 32 25_655
Zn2 Zn2 Zn3 Zn4 -128(4) 33_545 17_554
Zn3 Zn2 Zn3 Sb1 124(5) 32 25_655
Zn3 Zn2 Zn3 Sb1 32(5) 32 33_545
Zn3 Zn2 Zn3 Sb1 -121(3) 35_645 2_655
Zn3 Zn2 Zn3 Sb1 -29(2) 35_645 33_545
Zn3 Zn2 Zn3 Sb1 -61(8) 32 2_655
Zn3 Zn2 Zn3 Sb1 64(3) 35_645 25_655
Zn3 Zn2 Zn3 Sb2 -125(6) 32 .
Zn3 Zn2 Zn3 Sb2 174(4) 35_645 .
Zn3 Zn2 Zn3 Zn2 -39(7) 32 33_545
Zn3 Zn2 Zn3 Zn2 107(10) 32 29_655
Zn3 Zn2 Zn3 Zn2 -100(4) 35_645 33_545
Zn3 Zn2 Zn3 Zn2 47(11) 35_645 29_655
Zn3 Zn2 Zn3 Zn3 51(7) 32 6_765
Zn3 Zn2 Zn3 Zn3 -9(5) 35_645 6_765
Zn3 Zn2 Zn3 Zn4 103(3) 35_645 .
Zn3 Zn2 Zn3 Zn4 -58(4) 35_645 9_665
Zn3 Zn2 Zn3 Zn4 -168(4) 32 17_554
Zn3 Zn2 Zn3 Zn4 164(6) 32 .
Zn3 Zn2 Zn3 Zn4 39(2) 35_645 25_655
Zn3 Zn2 Zn3 Zn4 132(2) 35_645 17_554
Zn3 Zn2 Zn3 Zn4 3(7) 32 9_665
Zn3 Zn2 Zn3 Zn4 99(6) 32 25_655
Zn4 Zn2 Zn3 Sb1 25(2) 25_655 25_655
Zn4 Zn2 Zn3 Sb1 -67.2(14) 25_655 33_545
Zn4 Zn2 Zn3 Sb1 135(3) . 2_655
Zn4 Zn2 Zn3 Sb1 -132.0(16) . 33_545
Zn4 Zn2 Zn3 Sb1 -160(2) 25_655 2_655
Zn4 Zn2 Zn3 Sb1 -39.3(14) . 25_655
Zn4 Zn2 Zn3 Sb2 70.9(10) . .
Zn4 Zn2 Zn3 Sb2 136(2) 25_655 .
Zn4 Zn2 Zn3 Zn2 -138(3) 25_655 33_545
Zn4 Zn2 Zn3 Zn2 -56(8) . 29_655
Zn4 Zn2 Zn3 Zn2 9(9) 25_655 29_655
Zn4 Zn2 Zn3 Zn2 157.1(18) . 33_545
Zn4 Zn2 Zn3 Zn3 -112(3) . 6_765
Zn4 Zn2 Zn3 Zn3 -48(4) 25_655 6_765
Zn4 Zn2 Zn3 Zn4 -64.8(15) . 25_655
Zn4 Zn2 Zn3 Zn4 -161.0(13) . 9_665
Zn4 Zn2 Zn3 Zn4 -96.2(19) 25_655 9_665
Zn4 Zn2 Zn3 Zn4 29(3) . 17_554
Zn4 Zn2 Zn3 Zn4 93(3) 25_655 17_554
Zn4 Zn2 Zn3 Zn4 64.8(15) 25_655 .
